data_1553494
loop_
_publ_author_name
'Cui, Fei-Hu'
'Su, Shi-Xia'
'Xu, Yan-li'
'Liang, Ying'
'Wang, Heng-shan'
'Pan, Ying-Ming'

_publ_section_title
;
 Capture of CO2 in air for 4,5-disubstituted furan-2(5H)-ones
;
_journal_issue 10
_journal_name_full 'Organic Chemistry Frontiers'
_journal_page_first 1304
_journal_paper_doi 10.1039/C6QO00328A
_journal_volume 3
_journal_year 2016
_chemical_formula_moiety 'C17 H14 O2'
_chemical_formula_sum 'C17 H14 O2'
_chemical_formula_weight 250.28
_space_group_crystal_system monoclinic
_space_group_IT_number 14
_space_group_name_Hall '-P 2ybc'
_space_group_name_H-M_alt 'P 1 21/c 1'
_atom_sites_solution_hydrogens geom
_atom_sites_solution_primary direct
_atom_sites_solution_secondary difmap
_audit_creation_date 2015-11-26
_audit_creation_method
;
  Olex2 1.1
  (compiled 2011.02.15 svn.r1672, GUI svn.r3494)
;
_audit_update_record
;
2016-03-04 deposited with the CCDC.
2016-08-05 downloaded from the CCDC.
;
_cell_angle_alpha 90.00
_cell_angle_beta 106.688(12)
_cell_angle_gamma 90.00
_cell_formula_units_Z 4
_cell_length_a 13.6594(14)
_cell_length_b 5.9624(5)
_cell_length_c 17.4715(18)
_cell_measurement_reflns_used 1022
_cell_measurement_temperature 293(2)
_cell_measurement_theta_max 21.1380
_cell_measurement_theta_min 3.7990
_cell_volume 1363.0(2)
_computing_cell_refinement
;
CrysAlisPro, Agilent Technologies,
Version 1.171.37.35 (release 13-08-2014 CrysAlis171 .NET)
(compiled Aug 13 2014,18:06:01)
;
_computing_data_collection
;
CrysAlisPro, Agilent Technologies,
Version 1.171.37.35 (release 13-08-2014 CrysAlis171 .NET)
(compiled Aug 13 2014,18:06:01)
;
_computing_data_reduction
;
CrysAlisPro, Agilent Technologies,
Version 1.171.37.35 (release 13-08-2014 CrysAlis171 .NET)
(compiled Aug 13 2014,18:06:01)
;
_computing_molecular_graphics
;
O. V. Dolomanov, L. J. Bourhis, R. J. Gildea, J. A. K. Howard and H. Puschmann,
OLEX2: a complete structure solution, refinement and analysis program.
J. Appl. Cryst. (2009). 42, 339-341.
;
_computing_publication_material
;
O. V. Dolomanov, L. J. Bourhis, R. J. Gildea, J. A. K. Howard and H. Puschmann,
OLEX2: a complete structure solution, refinement and analysis program.
J. Appl. Cryst. (2009). 42, 339-341.
;
_computing_structure_refinement 'SHELXL-97 (Sheldrick, 1997)'
_computing_structure_solution 'A short history of SHELX (Sheldrick, 2007)/Bruker'
_diffrn_ambient_temperature 293(2)
_diffrn_detector 'CCD plate'
_diffrn_detector_area_resol_mean 15.9784
_diffrn_detector_type Eos
_diffrn_measured_fraction_theta_full 0.9971
_diffrn_measured_fraction_theta_max 0.9052
_diffrn_measurement_details
;
#__ type_ start__ end____ width___ exp.time_
  1 omega   -2.00   88.00   1.0000   10.0000
omega____ theta____ kappa____ phi______ frames
    -       19.1763   57.0000   30.0000 90

#__ type_ start__ end____ width___ exp.time_
  2 omega   -2.00   88.00   1.0000   10.0000
omega____ theta____ kappa____ phi______ frames
    -       19.1763   57.0000  120.0000 90

#__ type_ start__ end____ width___ exp.time_
  3 omega  -11.00   89.00   1.0000   10.0000
omega____ theta____ kappa____ phi______ frames
    -       19.1763   77.0000  -90.0000 100

#__ type_ start__ end____ width___ exp.time_
  4 omega  -20.00   49.00   1.0000   10.0000
omega____ theta____ kappa____ phi______ frames
    -       19.1763  -99.0000  -30.0000 69
;
_diffrn_measurement_device 'four-circle diffractometer'
_diffrn_measurement_device_type 'SuperNova, Single source at offset, Eos'
_diffrn_measurement_method '\w scans'
_diffrn_orient_matrix_UB_11 0.0395668000
_diffrn_orient_matrix_UB_12 -0.0335782000
_diffrn_orient_matrix_UB_13 0.0341798000
_diffrn_orient_matrix_UB_21 0.0345426000
_diffrn_orient_matrix_UB_22 -0.0059349000
_diffrn_orient_matrix_UB_23 -0.0234720000
_diffrn_orient_matrix_UB_31 0.0134615000
_diffrn_orient_matrix_UB_32 0.1139521000
_diffrn_orient_matrix_UB_33 0.0088288000
_diffrn_radiation_monochromator mirror
_diffrn_radiation_probe x-ray
_diffrn_radiation_type 'Mo K\a'
_diffrn_radiation_wavelength 0.71073
_diffrn_reflns_av_R_equivalents 0.0526
_diffrn_reflns_av_unetI/netI 0.0765
_diffrn_reflns_limit_h_max 16
_diffrn_reflns_limit_h_min -17
_diffrn_reflns_limit_k_max 6
_diffrn_reflns_limit_k_min -7
_diffrn_reflns_limit_l_max 21
_diffrn_reflns_limit_l_min -21
_diffrn_reflns_number 8584
_diffrn_reflns_theta_full 26.37
_diffrn_reflns_theta_max 26.37
_diffrn_reflns_theta_min 3.36
_diffrn_source 'SuperNova (Mo) X-ray Source'
_exptl_absorpt_coefficient_mu 0.079
_exptl_absorpt_correction_T_max 1.00000
_exptl_absorpt_correction_T_min 0.73359
_exptl_absorpt_correction_type multi-scan
_exptl_absorpt_process_details
;
CrysAlisPro, Agilent Technologies,
Version 1.171.37.35 (release 13-08-2014 CrysAlis171 .NET)
(compiled Aug 13 2014,18:06:01)
Empirical absorption correction using spherical harmonics,
 implemented in SCALE3 ABSPACK scaling algorithm.
;
_exptl_crystal_density_diffrn 1.220
_exptl_crystal_density_method 'not measured'
_exptl_crystal_F_000 528
_exptl_crystal_size_max 0.20
_exptl_crystal_size_mid 0.08
_exptl_crystal_size_min 0.05
_refine_diff_density_max 0.164
_refine_diff_density_min -0.212
_refine_diff_density_rms 0.045
_refine_ls_extinction_method none
_refine_ls_goodness_of_fit_ref 1.051
_refine_ls_hydrogen_treatment mixed
_refine_ls_matrix_type full
_refine_ls_number_parameters 173
_refine_ls_number_reflns 2784
_refine_ls_number_restraints 0
_refine_ls_restrained_S_all 1.051
_refine_ls_R_factor_all 0.1445
_refine_ls_R_factor_gt 0.0656
_refine_ls_shift/su_max 0.000
_refine_ls_shift/su_mean 0.000
_refine_ls_structure_factor_coef Fsqd
_refine_ls_weighting_details 'calc w=1/[\s^2^(Fo^2^)+(0.0581P)^2^+0.2543P] where P=(Fo^2^+2Fc^2^)/3'
_refine_ls_weighting_scheme calc
_refine_ls_wR_factor_gt 0.1364
_refine_ls_wR_factor_ref 0.1923
_reflns_number_gt 1355
_reflns_number_total 2784
_reflns_threshold_expression >2sigma(I)
_cod_data_source_file c6qo00328a2.cif
_cod_data_source_block 20151126-pym-cfh-3-19
_cod_database_code 1553494
_reflns_odcompleteness_completeness 99.71
_reflns_odcompleteness_iscentric 1
_reflns_odcompleteness_theta 26.32

loop_
_space_group_symop_id
_space_group_symop_operation_xyz
1 'x, y, z'
2 '-x, y+1/2, -z+1/2'
3 '-x, -y, -z'
4 'x, -y-1/2, z-1/2'

loop_
_atom_site_label
_atom_site_type_symbol
_atom_site_fract_x
_atom_site_fract_y
_atom_site_fract_z
_atom_site_U_iso_or_equiv
_atom_site_adp_type
_atom_site_occupancy
_atom_site_symmetry_multiplicity
_atom_site_calc_flag
_atom_site_refinement_flags
O1 O 0.31607(15) 0.8038(4) 0.34602(12) 0.0598(6) Uani 1 1 d .
O2 O 0.40814(17) 0.4873(4) 0.37174(13) 0.0691(7) Uani 1 1 d .
C1 C 0.3819(2) 0.6611(6) 0.39627(19) 0.0540(8) Uani 1 1 d .
C2 C 0.4068(2) 0.7520(5) 0.47643(18) 0.0520(8) Uani 1 1 d .
H2 H 0.4518 0.6870 0.5212 0.062 Uiso 1 1 calc R
C3 C 0.3560(2) 0.9416(5) 0.47666(17) 0.0471(7) Uani 1 1 d .
C4 C 0.3566(2) 1.0841(5) 0.54514(16) 0.0472(7) Uani 1 1 d .
C5 C 0.4083(2) 1.0165(6) 0.62234(18) 0.0602(9) Uani 1 1 d .
H5 H 0.4440 0.8817 0.6301 0.072 Uiso 1 1 calc R
C6 C 0.4074(2) 1.1456(7) 0.6876(2) 0.0707(10) Uani 1 1 d .
H6 H 0.4414 1.0967 0.7389 0.085 Uiso 1 1 calc R
C7 C 0.3562(3) 1.3465(7) 0.6767(2) 0.0735(10) Uani 1 1 d .
H7 H 0.3556 1.4339 0.7207 0.088 Uiso 1 1 calc R
C8 C 0.3062(3) 1.4184(6) 0.6013(2) 0.0761(10) Uani 1 1 d .
H8 H 0.2723 1.5556 0.5940 0.091 Uiso 1 1 calc R
C9 C 0.3057(2) 1.2884(5) 0.5359(2) 0.0643(9) Uani 1 1 d .
H9 H 0.2707 1.3381 0.4849 0.077 Uiso 1 1 calc R
C10 C 0.2943(2) 0.9925(5) 0.39170(17) 0.0511(8) Uani 1 1 d .
H10 H 0.3199 1.1309 0.3740 0.061 Uiso 1 1 calc R
C11 C 0.1804(2) 1.0124(5) 0.37827(17) 0.0520(8) Uani 1 1 d .
C12 C 0.1267(2) 0.8564(5) 0.4081(2) 0.0662(9) Uani 1 1 d .
H12 H 0.1606 0.7325 0.4357 0.079 Uiso 1 1 calc R
C13 C 0.0231(3) 0.8816(7) 0.3974(2) 0.0801(11) Uani 1 1 d .
H13 H -0.0116 0.7739 0.4182 0.096 Uiso 1 1 calc R
C14 C -0.0299(3) 1.0616(7) 0.3570(2) 0.0741(10) Uani 1 1 d .
C15 C 0.0229(3) 1.2152(7) 0.3264(2) 0.0811(11) Uani 1 1 d .
H15 H -0.0117 1.3374 0.2980 0.097 Uiso 1 1 calc R
C16 C 0.1277(3) 1.1926(6) 0.3367(2) 0.0697(10) Uani 1 1 d .
H16 H 0.1620 1.2996 0.3155 0.084 Uiso 1 1 calc R
C17 C -0.1434(3) 1.0903(8) 0.3470(3) 0.1201(17) Uani 1 1 d .
H17A H -0.1758 0.9458 0.3408 0.180 Uiso 1 1 calc R
H17B H -0.1734 1.1799 0.3006 0.180 Uiso 1 1 calc R
H17C H -0.1528 1.1632 0.3934 0.180 Uiso 1 1 calc R

loop_
_atom_site_aniso_label
_atom_site_aniso_U_11
_atom_site_aniso_U_22
_atom_site_aniso_U_33
_atom_site_aniso_U_23
_atom_site_aniso_U_13
_atom_site_aniso_U_12
O1 0.0690(14) 0.0652(15) 0.0482(12) -0.0081(11) 0.0215(11) 0.0000(11)
O2 0.0856(16) 0.0577(15) 0.0702(15) -0.0140(12) 0.0321(13) 0.0003(12)
C1 0.0535(19) 0.056(2) 0.0550(19) -0.0036(17) 0.0203(15) -0.0054(16)
C2 0.0484(17) 0.058(2) 0.0476(17) -0.0031(14) 0.0110(14) -0.0004(15)
C3 0.0494(17) 0.0483(18) 0.0463(17) -0.0036(14) 0.0181(14) -0.0030(14)
C4 0.0515(18) 0.0483(18) 0.0442(17) -0.0048(14) 0.0174(14) -0.0080(14)
C5 0.058(2) 0.073(2) 0.0488(19) -0.0043(17) 0.0134(16) 0.0009(16)
C6 0.069(2) 0.092(3) 0.049(2) -0.0013(19) 0.0138(17) -0.004(2)
C7 0.082(2) 0.089(3) 0.058(2) -0.021(2) 0.0332(19) -0.015(2)
C8 0.095(3) 0.065(2) 0.073(3) -0.017(2) 0.032(2) 0.009(2)
C9 0.077(2) 0.059(2) 0.058(2) -0.0054(17) 0.0213(17) 0.0007(18)
C10 0.063(2) 0.0475(18) 0.0450(17) -0.0005(14) 0.0197(15) -0.0001(14)
C11 0.0599(19) 0.0479(19) 0.0452(17) 0.0037(14) 0.0106(15) 0.0041(15)
C12 0.065(2) 0.062(2) 0.072(2) 0.0146(18) 0.0193(18) 0.0026(17)
C13 0.060(2) 0.095(3) 0.086(3) 0.011(2) 0.023(2) -0.001(2)
C14 0.065(2) 0.088(3) 0.068(2) -0.004(2) 0.0166(19) 0.018(2)
C15 0.082(3) 0.078(3) 0.077(3) 0.013(2) 0.012(2) 0.027(2)
C16 0.078(2) 0.060(2) 0.071(2) 0.0143(18) 0.0199(19) 0.0044(19)
C17 0.068(3) 0.167(5) 0.122(4) -0.004(3) 0.022(2) 0.030(3)

loop_
_atom_type_symbol
_atom_type_description
_atom_type_scat_dispersion_real
_atom_type_scat_dispersion_imag
_atom_type_scat_source
C C 0.0033 0.0016 'International Tables Vol C Tables 4.2.6.8 and 6.1.1.4'
H H 0.0000 0.0000 'International Tables Vol C Tables 4.2.6.8 and 6.1.1.4'
O O 0.0106 0.0060 'International Tables Vol C Tables 4.2.6.8 and 6.1.1.4'

loop_
_geom_angle_atom_site_label_1
_geom_angle_atom_site_label_2
_geom_angle_atom_site_label_3
_geom_angle
C1 O1 C10 109.3(2)
O1 C1 C2 108.5(3)
O2 C1 O1 120.9(3)
O2 C1 C2 130.5(3)
C1 C2 H2 124.9
C3 C2 C1 110.1(3)
C3 C2 H2 124.9
C2 C3 C4 128.0(3)
C2 C3 C10 108.2(3)
C4 C3 C10 123.7(3)
C5 C4 C3 120.4(3)
C9 C4 C3 121.9(3)
C9 C4 C5 117.7(3)
C4 C5 H5 119.4
C6 C5 C4 121.2(3)
C6 C5 H5 119.4
C5 C6 H6 120.1
C7 C6 C5 119.8(3)
C7 C6 H6 120.1
C6 C7 H7 120.0
C8 C7 C6 120.1(3)
C8 C7 H7 120.0
C7 C8 H8 119.9
C7 C8 C9 120.3(3)
C9 C8 H8 119.9
C4 C9 H9 119.5
C8 C9 C4 120.9(3)
C8 C9 H9 119.5
O1 C10 C3 103.8(2)
O1 C10 H10 109.3
O1 C10 C11 109.8(2)
C3 C10 H10 109.3
C11 C10 C3 115.3(2)
C11 C10 H10 109.3
C12 C11 C10 121.7(3)
C12 C11 C16 118.1(3)
C16 C11 C10 120.2(3)
C11 C12 H12 119.6
C11 C12 C13 120.8(3)
C13 C12 H12 119.6
C12 C13 H13 119.2
C14 C13 C12 121.5(3)
C14 C13 H13 119.2
C13 C14 C17 121.1(4)
C15 C14 C13 117.8(3)
C15 C14 C17 121.0(4)
C14 C15 H15 119.3
C14 C15 C16 121.4(3)
C16 C15 H15 119.3
C11 C16 C15 120.3(3)
C11 C16 H16 119.8
C15 C16 H16 119.8
C14 C17 H17A 109.5
C14 C17 H17B 109.5
C14 C17 H17C 109.5
H17A C17 H17B 109.5
H17A C17 H17C 109.5
H17B C17 H17C 109.5

loop_
_geom_bond_atom_site_label_1
_geom_bond_atom_site_label_2
_geom_bond_distance
O1 C1 1.360(4)
O1 C10 1.459(3)
O2 C1 1.214(3)
C1 C2 1.448(4)
C2 H2 0.9300
C2 C3 1.326(4)
C3 C4 1.466(4)
C3 C10 1.512(4)
C4 C5 1.390(4)
C4 C9 1.389(4)
C5 H5 0.9300
C5 C6 1.379(4)
C6 H6 0.9300
C6 C7 1.372(5)
C7 H7 0.9300
C7 C8 1.368(5)
C8 H8 0.9300
C8 C9 1.379(4)
C9 H9 0.9300
C10 H10 0.9800
C10 C11 1.510(4)
C11 C12 1.376(4)
C11 C16 1.378(4)
C12 H12 0.9300
C12 C13 1.383(4)
C13 H13 0.9300
C13 C14 1.371(5)
C14 C15 1.366(5)
C14 C17 1.520(5)
C15 H15 0.9300
C15 C16 1.397(4)
C16 H16 0.9300
C17 H17A 0.9600
C17 H17B 0.9600
C17 H17C 0.9600

loop_
_geom_torsion_atom_site_label_1
_geom_torsion_atom_site_label_2
_geom_torsion_atom_site_label_3
_geom_torsion_atom_site_label_4
_geom_torsion
O1 C1 C2 C3 1.7(3)
O1 C10 C11 C12 69.7(3)
O1 C10 C11 C16 -111.7(3)
O2 C1 C2 C3 -176.2(3)
C1 O1 C10 C3 -0.4(3)
C1 O1 C10 C11 -124.1(2)
C1 C2 C3 C4 178.2(3)
C1 C2 C3 C10 -1.9(3)
C2 C3 C4 C5 -5.7(5)
C2 C3 C4 C9 174.9(3)
C2 C3 C10 O1 1.4(3)
C2 C3 C10 C11 121.5(3)
C3 C4 C5 C6 -178.3(3)
C3 C4 C9 C8 179.1(3)
C3 C10 C11 C12 -47.0(4)
C3 C10 C11 C16 131.5(3)
C4 C3 C10 O1 -178.7(2)
C4 C3 C10 C11 -58.6(4)
C4 C5 C6 C7 -1.1(5)
C5 C4 C9 C8 -0.3(5)
C5 C6 C7 C8 0.0(5)
C6 C7 C8 C9 0.9(5)
C7 C8 C9 C4 -0.7(5)
C9 C4 C5 C6 1.2(4)
C10 O1 C1 O2 177.5(3)
C10 O1 C1 C2 -0.7(3)
C10 C3 C4 C5 174.4(3)
C10 C3 C4 C9 -5.0(4)
C10 C11 C12 C13 177.8(3)
C10 C11 C16 C15 -178.0(3)
C11 C12 C13 C14 0.0(5)
C12 C11 C16 C15 0.7(5)
C12 C13 C14 C15 0.9(6)
C12 C13 C14 C17 -178.8(3)
C13 C14 C15 C16 -1.0(6)
C14 C15 C16 C11 0.3(6)
C16 C11 C12 C13 -0.8(5)
C17 C14 C15 C16 178.7(3)
